data_7001160
loop_
_publ_author_name
'Lu, Zhengliang'
'Ladrak, Tim'
'Roubeau, Olivier'
'van der Toorn, John'
'Teat, Simon J.'
'Massera, Chiara'
'Gamez, Patrick'
'Reedijk, Jan'

_publ_section_title
;
 Selective, catalytic aerobic oxidation of alcohols using CuBr2 and
 bifunctional triazine-based ligands containing both a bipyridine and a
 TEMPO group
;
_journal_issue 18
_journal_name_full 'Dalton Transactions'
_journal_page_first 3559
_journal_page_last 3570
_journal_paper_doi 10.1039/b820554j
_journal_year 2009
_chemical_formula_sum 'C28 H23 Cl N6 O'
_chemical_formula_weight 494.97
_chemical_name_systematic
;
?
;
_space_group_IT_number 2
_symmetry_cell_setting triclinic
_symmetry_space_group_name_Hall '-P 1'
_symmetry_space_group_name_H-M 'P -1'
_atom_sites_solution_hydrogens geom
_atom_sites_solution_primary direct
_atom_sites_solution_secondary difmap
_audit_creation_method SHELXL-97
_cell_angle_alpha 75.296(2)
_cell_angle_beta 78.660(2)
_cell_angle_gamma 70.606(2)
_cell_formula_units_Z 2
_cell_length_a 9.8067(8)
_cell_length_b 10.8773(9)
_cell_length_c 12.7401(11)
_cell_measurement_reflns_used 7095
_cell_measurement_temperature 293(2)
_cell_measurement_theta_max 29.04
_cell_measurement_theta_min 1.67
_cell_volume 1230.46(18)
_computing_data_collection SMART
_computing_data_reduction 'SAINT (Bruker, 1998)'
_computing_structure_refinement 'SHELXL-97 (Sheldrick, 1997)'
_computing_structure_solution 'SIR97 (Giacovazzo et al., 1999)'
_diffrn_ambient_temperature 293(2)
_diffrn_detector_area_resol_mean '8.192 pixels/mm'
_diffrn_measured_fraction_theta_full 0.912
_diffrn_measured_fraction_theta_max 0.912
_diffrn_measurement_device_type 'Bruker AXS Smart 1000'
_diffrn_measurement_method omega-scan
_diffrn_radiation_monochromator graphite
_diffrn_radiation_source 'fine-focus sealed tube'
_diffrn_radiation_type MoK\a
_diffrn_radiation_wavelength 0.71069
_diffrn_reflns_av_R_equivalents 0.0276
_diffrn_reflns_av_sigmaI/netI 0.0275
_diffrn_reflns_limit_h_max 13
_diffrn_reflns_limit_h_min -13
_diffrn_reflns_limit_k_max 14
_diffrn_reflns_limit_k_min -14
_diffrn_reflns_limit_l_max 17
_diffrn_reflns_limit_l_min -17
_diffrn_reflns_number 15197
_diffrn_reflns_theta_full 29.04
_diffrn_reflns_theta_max 29.04
_diffrn_reflns_theta_min 1.67
_diffrn_standards_decay_% 0
_diffrn_standards_interval_count 0
_diffrn_standards_interval_time 0
_diffrn_standards_number 0
_exptl_absorpt_coefficient_mu 0.189
_exptl_absorpt_correction_T_max 1.0000000
_exptl_absorpt_correction_T_min 0.654762
_exptl_absorpt_correction_type multi-scan
_exptl_absorpt_process_details 'BRUKER AXS SADABS'
_exptl_crystal_colour colourless
_exptl_crystal_density_diffrn 1.336
_exptl_crystal_density_method 'not measured'
_exptl_crystal_description prismatic
_exptl_crystal_F_000 516
_exptl_crystal_size_max 0.18
_exptl_crystal_size_mid 0.15
_exptl_crystal_size_min 0.10
_refine_diff_density_max 0.261
_refine_diff_density_min -0.352
_refine_diff_density_rms 0.059
_refine_ls_extinction_method none
_refine_ls_goodness_of_fit_ref 1.010
_refine_ls_hydrogen_treatment mixed
_refine_ls_matrix_type full
_refine_ls_number_parameters 407
_refine_ls_number_reflns 6001
_refine_ls_number_restraints 0
_refine_ls_restrained_S_all 1.010
_refine_ls_R_factor_all 0.0743
_refine_ls_R_factor_gt 0.0469
_refine_ls_shift/su_max 0.001
_refine_ls_shift/su_mean 0.000
_refine_ls_structure_factor_coef Fsqd
_refine_ls_weighting_details 'calc w=1/[\s^2^(Fo^2^)+(0.0860P)^2^+0.0000P] where P=(Fo^2^+2Fc^2^)/3'
_refine_ls_weighting_scheme calc
_refine_ls_wR_factor_gt 0.1291
_refine_ls_wR_factor_ref 0.1460
_reflns_number_gt 3730
_reflns_number_total 6001
_reflns_threshold_expression >2sigma(I)
_cod_data_source_file b820554j.txt
_cod_data_source_block zl08
_cod_original_sg_symbol_H-M P-1
_cod_database_code 7001160

loop_
_symmetry_equiv_pos_as_xyz
'x, y, z'
'-x, -y, -z'

loop_
_atom_site_label
_atom_site_type_symbol
_atom_site_fract_x
_atom_site_fract_y
_atom_site_fract_z
_atom_site_U_iso_or_equiv
_atom_site_adp_type
_atom_site_occupancy
_atom_site_symmetry_multiplicity
_atom_site_calc_flag
_atom_site_refinement_flags
_atom_site_disorder_assembly
_atom_site_disorder_group
N1 N -0.07093(15) 0.34929(15) 0.74758(11) 0.0668(4) Uani 1 1 d . . .
N2 N 0.04750(14) 0.26058(13) 0.90869(10) 0.0604(3) Uani 1 1 d . . .
N3 N 0.11137(13) 0.43572(13) 0.77284(10) 0.0574(3) Uani 1 1 d . . .
N4 N 0.21902(14) 0.35217(13) 0.93127(10) 0.0572(3) Uani 1 1 d . . .
N5 N 0.45171(17) 0.76003(15) 0.36543(11) 0.0701(4) Uani 1 1 d . . .
N6 N 0.67661(17) 0.87187(16) 0.48968(12) 0.0741(4) Uani 1 1 d . . .
O1 O -0.01185(12) 0.51400(12) 0.62254(9) 0.0718(3) Uani 1 1 d . . .
Cl1 Cl -0.14493(6) 0.15765(6) 0.88668(4) 0.0873(2) Uani 1 1 d . . .
C1 C -0.04456(17) 0.26901(17) 0.84208(14) 0.0621(4) Uani 1 1 d . . .
C2 C 0.01274(17) 0.43100(16) 0.71766(13) 0.0594(4) Uani 1 1 d . . .
C3 C 0.12344(16) 0.34911(15) 0.86857(12) 0.0538(3) Uani 1 1 d . . .
C4 C 0.24525(16) 0.26201(15) 1.03451(12) 0.0551(4) Uani 1 1 d . . .
C5 C 0.30818(19) 0.12736(18) 1.04053(16) 0.0688(4) Uani 1 1 d . . .
C6 C 0.3408(2) 0.0451(2) 1.14071(17) 0.0759(5) Uani 1 1 d . . .
C7 C 0.31171(19) 0.0966(2) 1.23299(16) 0.0747(5) Uani 1 1 d . . .
C8 C 0.2479(2) 0.2301(2) 1.22719(15) 0.0728(5) Uani 1 1 d . . .
C9 C 0.21432(18) 0.3130(2) 1.12806(13) 0.0628(4) Uani 1 1 d . . .
C10 C 0.29238(16) 0.45347(16) 0.90040(12) 0.0546(4) Uani 1 1 d . . .
C11 C 0.2144(2) 0.58339(18) 0.90396(14) 0.0667(4) Uani 1 1 d . . .
C12 C 0.2861(3) 0.6787(2) 0.88155(15) 0.0786(5) Uani 1 1 d . . .
C13 C 0.4345(3) 0.6431(2) 0.85622(15) 0.0825(6) Uani 1 1 d . . .
C14 C 0.5120(2) 0.5146(3) 0.85174(16) 0.0815(6) Uani 1 1 d . . .
C15 C 0.44060(19) 0.4178(2) 0.87375(14) 0.0674(4) Uani 1 1 d . . .
C16 C 0.07408(19) 0.60731(18) 0.58166(16) 0.0681(4) Uani 1 1 d . . .
C17 C 0.2227(2) 0.53929(19) 0.52949(15) 0.0678(4) Uani 1 1 d . . .
C18 C 0.31945(18) 0.62908(17) 0.50120(13) 0.0622(4) Uani 1 1 d . . .
C19 C 0.3583(2) 0.68829(19) 0.39497(14) 0.0717(5) Uani 1 1 d . . .
C20 C 0.47250(19) 0.72846(19) 0.55358(14) 0.0678(4) Uani 1 1 d . . .
C21 C 0.51063(17) 0.77786(15) 0.44490(12) 0.0569(4) Uani 1 1 d . . .
C22 C 0.3778(2) 0.6538(2) 0.58172(14) 0.0707(5) Uani 1 1 d . . .
C23 C 0.62145(16) 0.85008(15) 0.41001(12) 0.0575(4) Uani 1 1 d . . .
C24 C 0.66843(19) 0.89030(17) 0.30096(14) 0.0644(4) Uani 1 1 d . . .
C25 C 0.7732(2) 0.95507(19) 0.27283(16) 0.0706(4) Uani 1 1 d . . .
C26 C 0.83128(19) 0.97942(18) 0.35258(16) 0.0712(5) Uani 1 1 d . . .
C27 C 0.7778(2) 0.9353(2) 0.45897(17) 0.0785(5) Uani 1 1 d . . .
C28 C 0.9476(3) 1.0485(3) 0.3271(2) 0.0989(7) Uani 1 1 d . . .
H28A H 1.0381 0.9855 0.3475 0.155(6) Uiso 1 1 calc R . .
H28B H 0.9198 1.1185 0.3673 0.155(6) Uiso 1 1 calc R . .
H28C H 0.9590 1.0856 0.2502 0.155(6) Uiso 1 1 calc R . .
H5 H 0.3264(19) 0.0932(17) 0.9768(14) 0.068(5) Uiso 1 1 d . . .
H6 H 0.385(2) -0.040(2) 1.1447(17) 0.088(6) Uiso 1 1 d . . .
H7 H 0.337(2) 0.038(2) 1.3014(17) 0.086(6) Uiso 1 1 d . . .
H8 H 0.229(2) 0.267(2) 1.2870(18) 0.096(7) Uiso 1 1 d . . .
H9 H 0.170(2) 0.3993(19) 1.1240(14) 0.072(5) Uiso 1 1 d . . .
H11 H 0.115(2) 0.6077(19) 0.9201(15) 0.081(6) Uiso 1 1 d . . .
H12 H 0.224(2) 0.769(2) 0.8868(16) 0.090(6) Uiso 1 1 d . . .
H13 H 0.485(2) 0.709(2) 0.8404(15) 0.086(6) Uiso 1 1 d . . .
H14 H 0.617(3) 0.485(2) 0.8315(18) 0.106(7) Uiso 1 1 d . . .
H15 H 0.495(2) 0.324(2) 0.8674(15) 0.081(6) Uiso 1 1 d . . .
H16A H 0.0210(19) 0.6775(18) 0.5254(15) 0.071(5) Uiso 1 1 d . . .
H16B H 0.0799(19) 0.6447(17) 0.6468(15) 0.074(5) Uiso 1 1 d . . .
H17A H 0.2696(19) 0.4537(18) 0.5819(14) 0.068(5) Uiso 1 1 d . . .
H17B H 0.218(2) 0.5080(18) 0.4629(16) 0.078(5) Uiso 1 1 d . . .
H19 H 0.317(2) 0.6710(19) 0.3383(16) 0.086(6) Uiso 1 1 d . . .
H20 H 0.513(2) 0.745(2) 0.6083(18) 0.102(7) Uiso 1 1 d . . .
H22 H 0.3530(19) 0.6178(17) 0.6554(16) 0.072(5) Uiso 1 1 d . . .
H24 H 0.633(2) 0.869(2) 0.2491(17) 0.093(6) Uiso 1 1 d . . .
H25 H 0.809(2) 0.9758(17) 0.1984(15) 0.073(5) Uiso 1 1 d . . .
H27 H 0.815(2) 0.953(2) 0.5162(17) 0.094(6) Uiso 1 1 d . . .

loop_
_atom_site_aniso_label
_atom_site_aniso_U_11
_atom_site_aniso_U_22
_atom_site_aniso_U_33
_atom_site_aniso_U_23
_atom_site_aniso_U_13
_atom_site_aniso_U_12
N1 0.0629(8) 0.0864(9) 0.0672(8) -0.0183(7) -0.0183(6) -0.0355(7)
N2 0.0581(7) 0.0737(8) 0.0609(8) -0.0172(6) -0.0105(6) -0.0304(6)
N3 0.0565(7) 0.0700(8) 0.0562(7) -0.0135(6) -0.0182(5) -0.0254(6)
N4 0.0601(7) 0.0680(8) 0.0545(7) -0.0081(6) -0.0190(5) -0.0298(6)
N5 0.0810(9) 0.0811(9) 0.0572(8) -0.0042(7) -0.0240(7) -0.0346(8)
N6 0.0781(10) 0.0900(10) 0.0666(8) -0.0194(7) -0.0192(7) -0.0329(8)
O1 0.0706(7) 0.0896(8) 0.0668(7) -0.0073(6) -0.0285(5) -0.0340(6)
Cl1 0.0880(3) 0.1080(4) 0.0924(4) -0.0204(3) -0.0131(3) -0.0624(3)
C1 0.0558(9) 0.0780(10) 0.0667(10) -0.0246(8) -0.0077(7) -0.0308(8)
C2 0.0556(8) 0.0717(10) 0.0605(9) -0.0185(8) -0.0160(7) -0.0228(7)
C3 0.0503(8) 0.0653(9) 0.0537(8) -0.0177(7) -0.0110(6) -0.0206(7)
C4 0.0484(8) 0.0667(9) 0.0559(8) -0.0071(7) -0.0144(6) -0.0239(7)
C5 0.0724(11) 0.0692(11) 0.0702(11) -0.0155(9) -0.0147(8) -0.0240(9)
C6 0.0705(11) 0.0638(11) 0.0904(14) -0.0013(10) -0.0205(9) -0.0209(9)
C7 0.0604(10) 0.0944(14) 0.0646(11) 0.0073(10) -0.0131(8) -0.0312(10)
C8 0.0650(10) 0.0988(15) 0.0554(10) -0.0141(10) -0.0089(8) -0.0258(10)
C9 0.0589(9) 0.0730(11) 0.0593(9) -0.0141(8) -0.0143(7) -0.0189(8)
C10 0.0588(9) 0.0669(9) 0.0480(8) -0.0095(6) -0.0173(6) -0.0273(7)
C11 0.0687(11) 0.0741(11) 0.0652(10) -0.0164(8) -0.0147(8) -0.0260(9)
C12 0.1071(16) 0.0717(12) 0.0718(11) -0.0128(9) -0.0251(10) -0.0390(12)
C13 0.1074(17) 0.0953(15) 0.0705(12) -0.0035(10) -0.0296(11) -0.0628(14)
C14 0.0669(12) 0.1128(17) 0.0778(12) -0.0077(11) -0.0183(9) -0.0470(12)
C15 0.0585(9) 0.0794(12) 0.0688(10) -0.0099(9) -0.0166(7) -0.0253(9)
C16 0.0656(10) 0.0682(10) 0.0732(11) -0.0083(9) -0.0250(8) -0.0188(8)
C17 0.0698(10) 0.0759(11) 0.0641(10) -0.0186(9) -0.0177(8) -0.0213(9)
C18 0.0617(9) 0.0691(10) 0.0592(9) -0.0111(7) -0.0165(7) -0.0202(8)
C19 0.0845(12) 0.0865(12) 0.0556(9) -0.0078(8) -0.0255(8) -0.0358(10)
C20 0.0686(10) 0.0905(12) 0.0562(9) -0.0187(8) -0.0161(8) -0.0314(9)
C21 0.0571(8) 0.0583(8) 0.0564(8) -0.0124(7) -0.0186(7) -0.0116(7)
C22 0.0736(11) 0.0967(13) 0.0501(9) -0.0117(9) -0.0127(8) -0.0358(10)
C23 0.0557(8) 0.0572(8) 0.0599(9) -0.0133(7) -0.0177(7) -0.0100(7)
C24 0.0668(10) 0.0699(10) 0.0621(10) -0.0145(8) -0.0176(8) -0.0212(8)
C25 0.0696(11) 0.0747(11) 0.0691(11) -0.0138(9) -0.0088(9) -0.0241(9)
C26 0.0631(10) 0.0697(10) 0.0860(13) -0.0203(9) -0.0139(9) -0.0204(8)
C27 0.0796(12) 0.0948(13) 0.0786(12) -0.0241(10) -0.0220(10) -0.0370(10)
C28 0.0949(15) 0.1141(17) 0.1124(17) -0.0322(14) -0.0107(12) -0.0574(14)

loop_
_atom_type_symbol
_atom_type_description
_atom_type_scat_dispersion_real
_atom_type_scat_dispersion_imag
_atom_type_scat_source
C C 0.0033 0.0016 'International Tables Vol C Tables 4.2.6.8 and 6.1.1.4'
H H 0.0000 0.0000 'International Tables Vol C Tables 4.2.6.8 and 6.1.1.4'
N N 0.0061 0.0033 'International Tables Vol C Tables 4.2.6.8 and 6.1.1.4'
O O 0.0106 0.0060 'International Tables Vol C Tables 4.2.6.8 and 6.1.1.4'
Cl Cl 0.1484 0.1585 'International Tables Vol C Tables 4.2.6.8 and 6.1.1.4'

loop_
_geom_angle_atom_site_label_1
_geom_angle_atom_site_label_2
_geom_angle_atom_site_label_3
_geom_angle
_geom_angle_site_symmetry_1
_geom_angle_site_symmetry_3
_geom_angle_publ_flag
C1 N1 C2 111.83(12) . . ?
C1 N2 C3 112.02(13) . . ?
C2 N3 C3 113.98(13) . . ?
C3 N4 C4 122.56(12) . . ?
C3 N4 C10 120.95(12) . . ?
C4 N4 C10 116.35(10) . . ?
C19 N5 C21 117.62(14) . . ?
C27 N6 C23 117.11(15) . . ?
C2 O1 C16 117.93(12) . . ?
N1 C1 N2 129.65(14) . . ?
N1 C1 Cl1 115.34(11) . . ?
N2 C1 Cl1 115.01(13) . . ?
N3 C2 O1 119.79(14) . . ?
N3 C2 N1 126.90(15) . . ?
O1 C2 N1 113.31(12) . . ?
N3 C3 N2 125.61(12) . . ?
N3 C3 N4 116.99(13) . . ?
N2 C3 N4 117.39(13) . . ?
C5 C4 C9 119.66(15) . . ?
C5 C4 N4 121.21(14) . . ?
C9 C4 N4 119.02(15) . . ?
C4 C5 C6 119.33(18) . . ?
C4 C5 H5 119.1(11) . . ?
C6 C5 H5 121.6(11) . . ?
C7 C6 C5 120.69(19) . . ?
C7 C6 H6 119.2(14) . . ?
C5 C6 H6 120.0(14) . . ?
C8 C7 C6 119.96(18) . . ?
C8 C7 H7 120.5(12) . . ?
C6 C7 H7 119.5(12) . . ?
C7 C8 C9 119.91(19) . . ?
C7 C8 H8 121.8(14) . . ?
C9 C8 H8 118.3(14) . . ?
C4 C9 C8 120.44(19) . . ?
C4 C9 H9 119.0(11) . . ?
C8 C9 H9 120.5(11) . . ?
C15 C10 C11 120.55(15) . . ?
C15 C10 N4 119.55(15) . . ?
C11 C10 N4 119.79(14) . . ?
C10 C11 C12 119.73(19) . . ?
C10 C11 H11 120.5(12) . . ?
C12 C11 H11 119.7(12) . . ?
C13 C12 C11 119.9(2) . . ?
C13 C12 H12 124.8(12) . . ?
C11 C12 H12 115.3(12) . . ?
C14 C13 C12 120.50(18) . . ?
C14 C13 H13 119.3(12) . . ?
C12 C13 H13 120.2(12) . . ?
C13 C14 C15 120.04(19) . . ?
C13 C14 H14 123.7(14) . . ?
C15 C14 H14 116.3(14) . . ?
C10 C15 C14 119.27(19) . . ?
C10 C15 H15 119.5(11) . . ?
C14 C15 H15 121.2(11) . . ?
O1 C16 C17 110.60(14) . . ?
O1 C16 H16A 106.0(10) . . ?
C17 C16 H16A 108.9(10) . . ?
O1 C16 H16B 107.5(10) . . ?
C17 C16 H16B 112.0(10) . . ?
H16A C16 H16B 111.7(14) . . ?
C16 C17 C18 110.98(14) . . ?
C16 C17 H17A 109.6(10) . . ?
C18 C17 H17A 109.4(9) . . ?
C16 C17 H17B 112.3(11) . . ?
C18 C17 H17B 110.3(10) . . ?
H17A C17 H17B 104.0(14) . . ?
C19 C18 C22 116.04(16) . . ?
C19 C18 C17 122.75(14) . . ?
C22 C18 C17 121.19(15) . . ?
N5 C19 C18 124.85(15) . . ?
N5 C19 H19 119.0(11) . . ?
C18 C19 H19 116.0(11) . . ?
C22 C20 C21 119.66(15) . . ?
C22 C20 H20 120.3(13) . . ?
C21 C20 H20 120.0(13) . . ?
N5 C21 C20 121.55(15) . . ?
N5 C21 C23 116.81(13) . . ?
C20 C21 C23 121.62(13) . . ?
C20 C22 C18 120.13(16) . . ?
C20 C22 H22 120.4(11) . . ?
C18 C22 H22 119.5(11) . . ?
N6 C23 C24 121.51(15) . . ?
N6 C23 C21 116.73(14) . . ?
C24 C23 C21 121.74(13) . . ?
C25 C24 C23 119.52(16) . . ?
C25 C24 H24 121.3(13) . . ?
C23 C24 H24 119.1(13) . . ?
C24 C25 C26 120.32(17) . . ?
C24 C25 H25 118.4(11) . . ?
C26 C25 H25 121.1(11) . . ?
C25 C26 C27 115.93(17) . . ?
C25 C26 C28 122.86(18) . . ?
C27 C26 C28 121.21(17) . . ?
N6 C27 C26 125.61(17) . . ?
N6 C27 H27 117.1(12) . . ?
C26 C27 H27 117.3(12) . . ?
C26 C28 H28A 109.5 . . ?
C26 C28 H28B 109.5 . . ?
H28A C28 H28B 109.5 . . ?
C26 C28 H28C 109.5 . . ?
H28A C28 H28C 109.5 . . ?
H28B C28 H28C 109.5 . . ?

loop_
_geom_bond_atom_site_label_1
_geom_bond_atom_site_label_2
_geom_bond_distance
_geom_bond_site_symmetry_2
_geom_bond_publ_flag
N1 C1 1.311(2) . ?
N1 C2 1.3408(19) . ?
N2 C1 1.3231(19) . ?
N2 C3 1.3491(19) . ?
N3 C2 1.3233(18) . ?
N3 C3 1.337(2) . ?
N4 C3 1.3588(18) . ?
N4 C4 1.4382(19) . ?
N4 C10 1.4428(18) . ?
N5 C19 1.334(2) . ?
N5 C21 1.3419(19) . ?
N6 C27 1.334(2) . ?
N6 C23 1.342(2) . ?
O1 C2 1.3254(19) . ?
O1 C16 1.462(2) . ?
Cl1 C1 1.7267(16) . ?
C4 C5 1.376(2) . ?
C4 C9 1.379(2) . ?
C5 C6 1.387(3) . ?
C5 H5 0.939(18) . ?
C6 C7 1.369(3) . ?
C6 H6 0.87(2) . ?
C7 C8 1.366(3) . ?
C7 H7 0.96(2) . ?
C8 C9 1.380(2) . ?
C8 H8 0.91(2) . ?
C9 H9 0.888(19) . ?
C10 C15 1.370(2) . ?
C10 C11 1.373(2) . ?
C11 C12 1.380(2) . ?
C11 H11 0.92(2) . ?
C12 C13 1.370(3) . ?
C12 H12 0.98(2) . ?
C13 C14 1.361(3) . ?
C13 H13 0.96(2) . ?
C14 C15 1.392(3) . ?
C14 H14 0.98(2) . ?
C15 H15 1.00(2) . ?
C16 C17 1.505(3) . ?
C16 H16A 0.986(18) . ?
C16 H16B 1.031(18) . ?
C17 C18 1.512(2) . ?
C17 H17A 1.023(18) . ?
C17 H17B 1.006(19) . ?
C18 C19 1.382(2) . ?
C18 C22 1.387(2) . ?
C19 H19 0.98(2) . ?
C20 C22 1.369(2) . ?
C20 C21 1.378(2) . ?
C20 H20 0.95(2) . ?
C21 C23 1.482(2) . ?
C22 H22 0.938(18) . ?
C23 C24 1.381(2) . ?
C24 C25 1.374(2) . ?
C24 H24 0.91(2) . ?
C25 C26 1.375(3) . ?
C25 H25 0.942(18) . ?
C26 C27 1.378(3) . ?
C26 C28 1.507(3) . ?
C27 H27 0.96(2) . ?
C28 H28A 0.9600 . ?
C28 H28B 0.9600 . ?
C28 H28C 0.9600 . ?

loop_
_cod_related_entry_id
_cod_related_entry_database
_cod_related_entry_code
1 ChemSpider 25945467
